data_4329136
loop_
_publ_author_name
'Torben Birk'
'Kasper S. Pedersen'
'Christian Aa. Thuesen'
'Thomas Weyherm\"uller'
'Magnus Schau-Magnussen'
'Stergios Piligkos'
'H\"ogni Weihe'
'Susanne Mossin'
'Marco Evangelisti'
'Jesper Bendix'

_publ_contact_author_address
;
Department of Chemistry, University of Copenhagen
Universitetsparken 5
DK-2100 Copenhagen
Denmark
;
_publ_contact_author_email bendix@kiku.dk
_publ_contact_author_fax '+45 35320212'
_publ_contact_author_name 'Jesper Bendix'
_publ_contact_author_phone '+45 35320101'
_publ_section_title
;
 Fluoride Bridges as Structure-Directing Motifs in 3d-4f Cluster Chemistry
;
_journal_name_full 'Inorganic Chemistry'
_journal_page_first 5435
_journal_page_last 5443
_journal_paper_doi 10.1021/ic300421x
_journal_volume 51
_journal_year 2012
_chemical_formula_moiety 'C46 H48 Cr2 F45 Gd3 N6 O12, 7(C2 H3 N) '
_chemical_formula_sum 'C60 H69 Cr2 F45 Gd3 N13 O12'
_chemical_formula_weight 2595.03
_chemical_name_systematic
; 
 ? 
;
_space_group_IT_number 14
_symmetry_cell_setting monoclinic
_symmetry_space_group_name_Hall '-P 2ybc'
_symmetry_space_group_name_H-M 'P 1 21/c 1'
_atom_sites_solution_hydrogens geom
_atom_sites_solution_primary direct
_atom_sites_solution_secondary difmap
_audit_creation_method SHELXL-97
_cell_angle_alpha 90.00
_cell_angle_beta 92.20(2)
_cell_angle_gamma 90.000
_cell_formula_units_Z 4
_cell_length_a 24.409(4)
_cell_length_b 15.508(7)
_cell_length_c 24.971(5)
_cell_measurement_reflns_used 45859
_cell_measurement_temperature 122(1)
_cell_measurement_theta_max 29.00
_cell_measurement_theta_min 1.55
_cell_volume 9445(5)
_computing_cell_refinement 'COLLECT (Nonius, 1999)'
_computing_data_collection 'COLLECT (Nonius, 1999)'
_computing_data_reduction 'EvalCCD (Duisenberg et al., 2003)'
_computing_molecular_graphics 'Ortep-3 (Farrugia, 1997)'
_computing_publication_material SHELXL-97
_computing_structure_refinement 'SHELXL-97 (Sheldrick, 2008)'
_computing_structure_solution 'SHELXS-97 (Sheldrick, 2008)'
_diffrn_ambient_temperature 122(1)
_diffrn_measured_fraction_theta_full 1.000
_diffrn_measured_fraction_theta_max 1.000
_diffrn_measurement_device_type 'Nonius KappaCCD area-detector'
_diffrn_measurement_method '\w and \f scans'
_diffrn_radiation_monochromator graphite
_diffrn_radiation_source 'fine-focus sealed tube'
_diffrn_radiation_type MoK\a
_diffrn_radiation_wavelength 0.71073
_diffrn_reflns_av_R_equivalents 0.1850
_diffrn_reflns_av_sigmaI/netI 0.0825
_diffrn_reflns_limit_h_max 29
_diffrn_reflns_limit_h_min -30
_diffrn_reflns_limit_k_max 19
_diffrn_reflns_limit_k_min -19
_diffrn_reflns_limit_l_max 30
_diffrn_reflns_limit_l_min -30
_diffrn_reflns_number 153991
_diffrn_reflns_theta_full 26.00
_diffrn_reflns_theta_max 26.00
_diffrn_reflns_theta_min 1.55
_exptl_absorpt_coefficient_mu 2.446
_exptl_absorpt_correction_T_max 0.904
_exptl_absorpt_correction_T_min 0.576
_exptl_absorpt_correction_type integration
_exptl_absorpt_process_details
;
gaussian integration (Coppens, 1970)
;
_exptl_crystal_colour pink
_exptl_crystal_density_diffrn 1.825
_exptl_crystal_description plate
_exptl_crystal_F_000 5044
_exptl_crystal_size_max 0.26
_exptl_crystal_size_mid 0.21
_exptl_crystal_size_min 0.04
_refine_diff_density_max 3.997
_refine_diff_density_min -2.263
_refine_diff_density_rms .295
_refine_ls_extinction_method none
_refine_ls_goodness_of_fit_ref 1.175
_refine_ls_hydrogen_treatment mixed
_refine_ls_matrix_type full
_refine_ls_number_parameters 1306
_refine_ls_number_reflns 18557
_refine_ls_number_restraints 117
_refine_ls_restrained_S_all 1.172
_refine_ls_R_factor_all 0.1195
_refine_ls_R_factor_gt 0.0767
_refine_ls_shift/su_max 0.001
_refine_ls_shift/su_mean 0.000
_refine_ls_structure_factor_coef Fsqd
_refine_ls_weighting_details 'calc w=1/[\s^2^(Fo^2^)+(0.0489P)^2^+219.2563P] where P=(Fo^2^+2Fc^2^)/3'
_refine_ls_weighting_scheme calc
_refine_ls_wR_factor_gt 0.1772
_refine_ls_wR_factor_ref 0.2202
_reflns_number_gt 13242
_reflns_number_total 18557
_reflns_threshold_expression >2sigma(I)
_cod_data_source_file ic300421x_si_001_4.cif
_cod_data_source_block 12_Cr2Gd3_kcd869
_cod_original_sg_symbol_H-M 'P 21/c'
_cod_database_code 4329136

loop_
_symmetry_equiv_pos_as_xyz
'x, y, z'
'-x, y+1/2, -z+1/2'
'-x, -y, -z'
'x, -y-1/2, z-1/2'

loop_
_atom_site_label
_atom_site_type_symbol
_atom_site_fract_x
_atom_site_fract_y
_atom_site_fract_z
_atom_site_U_iso_or_equiv
_atom_site_adp_type
_atom_site_occupancy
_atom_site_symmetry_multiplicity
_atom_site_calc_flag
_atom_site_refinement_flags
_atom_site_disorder_assembly
_atom_site_disorder_group
Gd1 Gd 0.14849(2) 0.06108(4) 0.15700(2) 0.02272(14) Uani 1 1 d . . .
Gd2 Gd 0.23661(3) 0.00412(4) 0.30137(2) 0.02854(16) Uani 1 1 d . . .
Gd3 Gd 0.31986(2) 0.10996(4) 0.16937(2) 0.02790(16) Uani 1 1 d . . .
Cr1 Cr 0.26040(8) -0.13161(12) 0.16786(7) 0.0291(4) Uani 1 1 d . . .
Cr2 Cr 0.21444(7) 0.24937(11) 0.25161(7) 0.0235(4) Uani 1 1 d . . .
F11 F 0.1681(3) 0.0134(4) 0.2392(2) 0.0279(14) Uani 1 1 d . . .
F12 F 0.3028(3) 0.0553(5) 0.2503(3) 0.0375(16) Uani 1 1 d . A .
F13 F 0.2330(3) 0.1047(4) 0.1372(2) 0.0284(14) Uani 1 1 d . A .
F1 F 0.1968(3) -0.0676(4) 0.1464(3) 0.0312(15) Uani 1 1 d . A .
F2 F 0.2518(3) -0.1058(4) 0.2421(3) 0.0357(16) Uani 1 1 d . A .
F3 F 0.3068(3) -0.0352(4) 0.1555(3) 0.0351(16) Uani 1 1 d . A .
F4 F 0.1646(3) 0.1885(4) 0.2049(2) 0.0274(14) Uani 1 1 d . A .
F5 F 0.2255(3) 0.1509(4) 0.2968(3) 0.0315(15) Uani 1 1 d . A .
F6 F 0.2759(3) 0.2222(4) 0.2094(3) 0.0309(15) Uani 1 1 d . A .
N1 N 0.3259(5) -0.2054(8) 0.1927(6) 0.054(3) Uani 1 1 d . A .
H1 H 0.3132 -0.2294 0.2240 0.065 Uiso 1 1 calc R . .
N2 N 0.2751(6) -0.1681(7) 0.0907(4) 0.045(3) Uani 1 1 d . A .
H2 H 0.3118 -0.1535 0.0880 0.054 Uiso 1 1 calc R . .
N3 N 0.2129(6) -0.2401(7) 0.1744(5) 0.053(3) Uani 1 1 d . A .
H3 H 0.1902 -0.2350 0.1438 0.063 Uiso 1 1 calc R . .
N4 N 0.2671(6) 0.3201(8) 0.3012(6) 0.059(4) Uani 1 1 d . A .
H4 H 0.2871 0.3427 0.2736 0.071 Uiso 1 1 calc R . .
N5 N 0.1984(7) 0.3591(7) 0.2074(4) 0.065(4) Uani 1 1 d . A .
H5 H 0.1607 0.3520 0.2035 0.078 Uiso 1 1 calc R . .
N6 N 0.1530(5) 0.2885(7) 0.3003(6) 0.059(4) Uani 1 1 d . A .
H6 H 0.1704 0.2739 0.3328 0.070 Uiso 1 1 calc R . .
C1 C 0.3023(9) -0.4110(10) 0.1099(8) 0.073(5) Uani 1 1 d . . .
H1A H 0.3116 -0.4478 0.1408 0.088 Uiso 1 1 calc R . .
H1B H 0.3336 -0.4081 0.0865 0.088 Uiso 1 1 calc R . .
H1C H 0.2705 -0.4351 0.0899 0.088 Uiso 1 1 calc R . .
C2 C 0.2880(7) -0.3173(8) 0.1300(6) 0.047(4) Uani 1 1 d . A .
C3 C 0.3372(6) -0.2845(10) 0.1604(6) 0.050(4) Uani 1 1 d . . .
H3A H 0.3661 -0.2711 0.1349 0.060 Uiso 1 1 calc R A .
H3B H 0.3514 -0.3304 0.1847 0.060 Uiso 1 1 calc R . .
C4 C 0.2760(7) -0.2617(9) 0.0801(6) 0.052(4) Uani 1 1 d . . .
H4A H 0.3043 -0.2737 0.0537 0.063 Uiso 1 1 calc R A .
H4B H 0.2401 -0.2790 0.0638 0.063 Uiso 1 1 calc R . .
C5 C 0.2388(6) -0.3233(8) 0.1647(6) 0.045(3) Uani 1 1 d . . .
H5A H 0.2114 -0.3623 0.1473 0.054 Uiso 1 1 calc R A .
H5B H 0.2503 -0.3491 0.1996 0.054 Uiso 1 1 calc R . .
C6 C 0.3736(7) -0.1584(12) 0.2129(8) 0.065(5) Uani 1 1 d . . .
H6A H 0.4022 -0.1992 0.2246 0.078 Uiso 1 1 calc R A .
H6B H 0.3635 -0.1225 0.2433 0.078 Uiso 1 1 calc R . .
H6C H 0.3872 -0.1216 0.1844 0.078 Uiso 1 1 calc R . .
C7 C 0.2495(7) -0.1175(10) 0.0480(5) 0.054(4) Uani 1 1 d . . .
H7A H 0.2596 -0.1412 0.0133 0.065 Uiso 1 1 calc R A .
H7B H 0.2620 -0.0576 0.0510 0.065 Uiso 1 1 calc R . .
H7C H 0.2096 -0.1196 0.0507 0.065 Uiso 1 1 calc R . .
C8 C 0.1725(6) -0.2411(9) 0.2158(6) 0.049(4) Uani 1 1 d . . .
H8A H 0.1519 -0.2954 0.2139 0.059 Uiso 1 1 calc R A .
H8B H 0.1471 -0.1926 0.2103 0.059 Uiso 1 1 calc R . .
H8C H 0.1911 -0.2360 0.2511 0.059 Uiso 1 1 calc R . .
C9 C 0.1853(6) 0.5300(9) 0.3158(6) 0.045(3) Uani 1 1 d . . .
H9A H 0.1838 0.5292 0.3550 0.055 Uiso 1 1 calc R . .
H9B H 0.1505 0.5517 0.3003 0.055 Uiso 1 1 calc R . .
H9C H 0.2152 0.5677 0.3053 0.055 Uiso 1 1 calc R . .
C10 C 0.1955(5) 0.4359(7) 0.2949(5) 0.032(3) Uani 1 1 d . A .
C11 C 0.2485(5) 0.4036(8) 0.3203(5) 0.036(3) Uani 1 1 d . . .
H11A H 0.2775 0.4467 0.3140 0.044 Uiso 1 1 calc R A .
H11B H 0.2442 0.3997 0.3595 0.044 Uiso 1 1 calc R . .
C12 C 0.1979(6) 0.4423(9) 0.2340(5) 0.038(3) Uani 1 1 d . . .
H12A H 0.1657 0.4755 0.2201 0.046 Uiso 1 1 calc R A .
H12B H 0.2312 0.4747 0.2249 0.046 Uiso 1 1 calc R . .
C13 C 0.1457(5) 0.3803(7) 0.3115(5) 0.030(3) Uani 1 1 d . . .
H13A H 0.1403 0.3881 0.3503 0.036 Uiso 1 1 calc R A .
H13B H 0.1122 0.4010 0.2919 0.036 Uiso 1 1 calc R . .
C14 C 0.3109(6) 0.2799(11) 0.3264(7) 0.059(4) Uani 1 1 d . . .
H14A H 0.3339 0.3228 0.3453 0.070 Uiso 1 1 calc R A .
H14B H 0.3325 0.2502 0.2998 0.070 Uiso 1 1 calc R . .
H14C H 0.2977 0.2378 0.3522 0.070 Uiso 1 1 calc R . .
C15 C 0.2101(7) 0.3578(9) 0.1512(5) 0.051(4) Uani 1 1 d . . .
H15A H 0.1988 0.4126 0.1347 0.061 Uiso 1 1 calc R A .
H15B H 0.1899 0.3104 0.1335 0.061 Uiso 1 1 calc R . .
H15C H 0.2495 0.3495 0.1471 0.061 Uiso 1 1 calc R . .
C16 C 0.1072(7) 0.2332(10) 0.3043(8) 0.065(5) Uani 1 1 d . . .
H16A H 0.0820 0.2572 0.3301 0.077 Uiso 1 1 calc R A .
H16B H 0.1196 0.1761 0.3165 0.077 Uiso 1 1 calc R . .
H16C H 0.0883 0.2279 0.2691 0.077 Uiso 1 1 calc R . .
O22 O 0.0820(3) -0.0518(5) 0.1434(3) 0.0303(18) Uani 1 1 d D . .
O24 O 0.1409(4) 0.0282(6) 0.0616(3) 0.035(2) Uani 1 1 d D . .
C21 C 0.0171(6) -0.1564(10) 0.1195(6) 0.047(4) Uani 1 1 d D . .
C22 C 0.0616(5) -0.0915(8) 0.1038(5) 0.038(3) Uani 1 1 d D . .
C23 C 0.0720(6) -0.0801(9) 0.0496(5) 0.044(3) Uani 1 1 d D . .
H23 H 0.0526 -0.1137 0.0234 0.052 Uiso 1 1 calc R . .
C24 C 0.1108(5) -0.0197(9) 0.0335(5) 0.039(3) Uani 1 1 d D . .
C25 C 0.1201(7) -0.0099(9) -0.0279(5) 0.052(4) Uani 1 1 d D . .
F21 F -0.0038(5) -0.2030(7) 0.0793(4) 0.085(4) Uani 1 1 d D . .
F22 F 0.0372(4) -0.2113(6) 0.1557(4) 0.063(2) Uani 1 1 d D . .
F23 F -0.0248(4) -0.1156(7) 0.1403(5) 0.077(3) Uani 1 1 d D . .
F24 F 0.0951(6) -0.0690(8) -0.0572(3) 0.100(4) Uani 1 1 d D . .
F25 F 0.1719(5) -0.0125(8) -0.0382(3) 0.083(3) Uani 1 1 d D . .
F26 F 0.1027(5) 0.0662(7) -0.0436(3) 0.085(3) Uani 1 1 d D . .
O32 O 0.0622(3) 0.0984(6) 0.1965(4) 0.038(2) Uani 1 1 d . . .
O34 O 0.1066(4) 0.1780(6) 0.1067(3) 0.038(2) Uani 1 1 d . . .
C31 C -0.0263(6) 0.1372(12) 0.2185(9) 0.070(6) Uani 1 1 d . . .
C32 C 0.0227(6) 0.1447(10) 0.1821(6) 0.048(4) Uani 1 1 d . . .
C33 C 0.0176(6) 0.2019(10) 0.1395(7) 0.055(4) Uani 1 1 d . . .
H33 H -0.0160 0.2317 0.1330 0.066 Uiso 1 1 calc R . .
C34 C 0.0620(6) 0.2162(10) 0.1055(6) 0.048(4) Uani 1 1 d . . .
C35 C 0.0543(9) 0.2860(13) 0.0616(7) 0.072(6) Uani 1 1 d . . .
F31 F -0.0665(5) 0.1909(7) 0.2077(7) 0.122(6) Uani 1 1 d . . .
F32 F -0.0488(4) 0.0574(7) 0.2138(5) 0.078(3) Uani 1 1 d . . .
F33 F -0.0106(5) 0.1421(10) 0.2703(5) 0.106(5) Uani 1 1 d . . .
F34 F 0.0096(7) 0.3265(12) 0.0604(7) 0.156(8) Uani 1 1 d . . .
F35 F 0.0631(6) 0.2526(7) 0.0136(4) 0.104(5) Uani 1 1 d . . .
F36 F 0.0935(7) 0.3452(8) 0.0681(5) 0.106(5) Uani 1 1 d . . .
O42 O 0.2056(4) -0.1224(6) 0.3458(4) 0.047(2) Uani 1 1 d . . .
O44 O 0.3172(4) -0.0782(7) 0.3374(4) 0.053(3) Uani 1 1 d . . .
C41 C 0.1814(13) -0.2289(12) 0.4078(8) 0.094(8) Uani 1 1 d . . .
C42 C 0.2257(9) -0.1709(10) 0.3831(6) 0.060(5) Uani 1 1 d . . .
C43 C 0.2799(9) -0.1768(12) 0.4001(6) 0.074(6) Uani 1 1 d . . .
H43 H 0.2899 -0.2123 0.4299 0.089 Uiso 1 1 calc R . .
C44 C 0.3208(8) -0.1307(11) 0.3738(7) 0.065(5) Uani 1 1 d . . .
C45 C 0.3813(10) -0.1477(15) 0.3934(10) 0.089(7) Uani 1 1 d . . .
F41 F 0.2009(10) -0.2728(19) 0.4452(10) 0.266(17) Uani 1 1 d . . .
F42 F 0.1411(11) -0.1886(11) 0.4246(11) 0.221(14) Uani 1 1 d . . .
F43 F 0.1614(10) -0.2806(12) 0.3744(8) 0.187(10) Uani 1 1 d . . .
F44 F 0.3877(9) -0.2121(18) 0.4247(14) 0.265(17) Uani 1 1 d . . .
F45 F 0.4037(7) -0.0899(13) 0.4186(9) 0.172(9) Uani 1 1 d . . .
F46 F 0.4105(7) -0.172(2) 0.3572(9) 0.249(16) Uani 1 1 d . . .
O52 O 0.1543(4) 0.0355(6) 0.3520(3) 0.046(2) Uani 1 1 d . . .
O54 O 0.2644(4) 0.0506(6) 0.3898(3) 0.047(2) Uani 1 1 d . . .
C51 C 0.0867(8) 0.0431(12) 0.4153(7) 0.068(5) Uani 1 1 d . . .
C52 C 0.1467(7) 0.0428(9) 0.4019(5) 0.047(4) Uani 1 1 d . . .
C53 C 0.1851(7) 0.0511(9) 0.4428(6) 0.053(4) Uani 1 1 d . . .
H53 H 0.1733 0.0526 0.4786 0.063 Uiso 1 1 calc R . .
C54 C 0.2411(7) 0.0576(9) 0.4338(5) 0.048(4) Uani 1 1 d . . .
C55 C 0.2825(10) 0.0737(12) 0.4811(6) 0.076(6) Uani 1 1 d . . .
F51 F 0.0771(6) 0.0621(11) 0.4655(5) 0.119(5) Uani 1 1 d . . .
F52 F 0.0554(6) 0.0929(12) 0.3830(7) 0.154(8) Uani 1 1 d . . .
F53 F 0.0644(6) -0.0333(9) 0.4083(6) 0.113(5) Uani 1 1 d . . .
F54 F 0.2569(6) 0.0853(7) 0.5281(3) 0.089(4) Uani 1 1 d . . .
F55 F 0.3105(5) 0.1456(7) 0.4730(4) 0.082(3) Uani 1 1 d . . .
F56 F 0.3176(5) 0.0097(7) 0.4868(4) 0.086(4) Uani 1 1 d . . .
O62 O 0.3275(10) 0.0797(19) 0.0721(10) 0.032(4) Uani 0.50 1 d PD A 1
O64 O 0.4114(10) 0.0639(17) 0.1539(8) 0.032(4) Uani 0.50 1 d PD A 1
C61 C 0.3510(12) 0.087(2) -0.0173(11) 0.079(4) Uani 0.50 1 d PD A 1
C62 C 0.3676(11) 0.083(2) 0.0430(9) 0.079(4) Uani 0.50 1 d PD A 1
C63 C 0.4219(11) 0.064(3) 0.0586(10) 0.079(4) Uani 0.50 1 d PD A 1
H63 H 0.4487 0.0590 0.0321 0.095 Uiso 0.50 1 calc PR A 1
C64 C 0.4376(10) 0.052(2) 0.1133(9) 0.079(4) Uani 0.50 1 d PD A 1
C65 C 0.4990(11) 0.025(2) 0.1256(11) 0.079(4) Uani 0.50 1 d PD A 1
F61 F 0.3907(13) 0.058(3) -0.0472(14) 0.16(2) Uani 0.50 1 d PD A 1
F62 F 0.3068(12) 0.041(3) -0.0296(12) 0.073(14) Uani 0.50 1 d PD A 1
F63 F 0.3412(17) 0.167(2) -0.0314(10) 0.169(16) Uani 0.50 1 d PD A 1
F64 F 0.5260(16) 0.022(3) 0.0812(13) 0.20(2) Uani 0.50 1 d PD A 1
F65 F 0.5242(13) 0.081(2) 0.1558(16) 0.175(17) Uani 0.50 1 d PD A 1
F66 F 0.5007(14) -0.048(2) 0.1498(14) 0.100(12) Uani 0.50 1 d PD A 1
O62A O 0.3225(11) 0.095(2) 0.0709(13) 0.039(5) Uani 0.50 1 d P A 2
O64A O 0.3586(11) 0.233(3) 0.1278(16) 0.039(5) Uani 0.50 1 d P A 2
C61A C 0.3505(12) 0.0672(19) -0.0164(12) 0.0345(19) Uani 0.50 1 d P A 2
C62A C 0.3493(10) 0.1246(17) 0.0368(11) 0.0345(19) Uani 0.50 1 d P A 2
C63A C 0.3782(10) 0.2010(17) 0.0385(11) 0.0345(19) Uani 0.50 1 d P A 2
H63A H 0.3985 0.2191 0.0087 0.041 Uiso 0.50 1 calc PR A 2
C64A C 0.3771(10) 0.2510(17) 0.0846(10) 0.0345(19) Uani 0.50 1 d P A 2
C65A C 0.4077(12) 0.342(2) 0.0834(13) 0.0345(19) Uani 0.50 1 d P A 2
F61A F 0.3761(15) 0.1089(19) -0.0551(9) 0.082(10) Uani 0.50 1 d P A 2
F62A F 0.2996(18) 0.064(3) -0.0373(16) 0.084(15) Uani 0.50 1 d P A 2
F63A F 0.3701(11) -0.0047(13) -0.0098(7) 0.081(7) Uani 0.50 1 d P A 2
F64A F 0.4292(13) 0.3583(14) 0.0368(10) 0.094(10) Uani 0.50 1 d P A 2
F65A F 0.4440(9) 0.3439(12) 0.1221(10) 0.073(7) Uani 0.50 1 d P A 2
F66A F 0.370(3) 0.402(3) 0.090(2) 0.075(17) Uani 0.50 1 d P A 2
O72 O 0.3516(10) 0.240(3) 0.1269(13) 0.032(4) Uani 0.50 1 d PD A 1
O74 O 0.3868(9) 0.1830(15) 0.2322(9) 0.032(4) Uani 0.50 1 d PD A 1
C71 C 0.4089(14) 0.339(2) 0.0848(13) 0.079(4) Uani 0.50 1 d PD A 1
C72 C 0.3967(12) 0.277(2) 0.1312(10) 0.079(4) Uani 0.50 1 d PD A 1
C73 C 0.4331(13) 0.279(2) 0.1755(10) 0.079(4) Uani 0.50 1 d PD A 1
H73 H 0.4642 0.3161 0.1743 0.095 Uiso 0.50 1 calc PR A 1
C74 C 0.4259(12) 0.230(2) 0.2218(10) 0.079(4) Uani 0.50 1 d PD A 1
C75 C 0.4649(13) 0.252(2) 0.2717(11) 0.079(4) Uani 0.50 1 d PD A 1
F71 F 0.4604(11) 0.367(2) 0.0885(19) 0.17(2) Uani 0.50 1 d PD A 1
F72 F 0.4046(12) 0.303(2) 0.0372(10) 0.126(11) Uani 0.50 1 d PD A 1
F73 F 0.377(2) 0.408(3) 0.085(2) 0.09(3) Uani 0.50 1 d PD A 1
F74 F 0.5067(17) 0.199(2) 0.2749(18) 0.15(2) Uani 0.50 1 d PD A 1
F75 F 0.4401(18) 0.245(5) 0.3157(12) 0.28(5) Uani 0.50 1 d PD A 1
F76 F 0.483(2) 0.3294(18) 0.267(2) 0.25(4) Uani 0.50 1 d PD A 1
O72A O 0.4085(11) 0.0476(18) 0.1465(11) 0.039(5) Uani 0.50 1 d P A 2
O74A O 0.3948(10) 0.1685(17) 0.2279(11) 0.039(5) Uani 0.50 1 d P A 2
C71A C 0.4974(11) 0.0459(19) 0.1149(12) 0.0345(19) Uani 0.50 1 d P A 2
C72A C 0.4562(10) 0.0841(17) 0.1540(11) 0.0345(19) Uani 0.50 1 d P A 2
C73A C 0.4748(10) 0.1517(17) 0.1846(10) 0.0345(19) Uani 0.50 1 d P A 2
H73A H 0.5103 0.1747 0.1798 0.041 Uiso 0.50 1 calc PR A 2
C74A C 0.4412(10) 0.1868(18) 0.2228(11) 0.0345(19) Uani 0.50 1 d P A 2
C75A C 0.4711(11) 0.260(2) 0.2586(11) 0.0345(19) Uani 0.50 1 d P A 2
F71A F 0.5429(12) 0.083(3) 0.1122(18) 0.17(2) Uani 0.50 1 d P A 2
F72A F 0.4786(9) 0.0224(16) 0.0705(8) 0.079(7) Uani 0.50 1 d P A 2
F73A F 0.517(2) -0.028(3) 0.136(2) 0.19(3) Uani 0.50 1 d P A 2
F74A F 0.5000(9) 0.3141(14) 0.2348(11) 0.074(7) Uani 0.50 1 d P A 2
F75A F 0.5049(12) 0.2222(18) 0.2958(12) 0.071(8) Uani 0.50 1 d P A 2
F76A F 0.4334(11) 0.300(3) 0.2893(19) 0.137(19) Uani 0.50 1 d P A 2
N81 N 0.2019(9) 0.2757(10) 0.4209(5) 0.093(6) Uani 1 1 d D . .
C81 C 0.2059(7) 0.2869(9) 0.4665(6) 0.053(4) Uani 1 1 d D . .
C82 C 0.2126(7) 0.2989(11) 0.5241(5) 0.058(4) Uani 1 1 d D . .
H82A H 0.2502 0.2843 0.5359 0.070 Uiso 1 1 calc R . .
H82B H 0.1869 0.2613 0.5423 0.070 Uiso 1 1 calc R . .
H82C H 0.2051 0.3592 0.5331 0.070 Uiso 1 1 calc R . .
N83 N 0.0576(8) 0.3968(14) 0.1991(9) 0.116(9) Uani 1 1 d . . .
C83 C 0.0133(8) 0.4087(12) 0.2082(7) 0.065(5) Uani 1 1 d . . .
C84 C -0.0447(8) 0.4188(12) 0.2224(7) 0.068(5) Uani 1 1 d . . .
H84A H -0.0578 0.3648 0.2378 0.081 Uiso 1 1 calc R . .
H84B H -0.0670 0.4328 0.1902 0.081 Uiso 1 1 calc R . .
H84C H -0.0476 0.4653 0.2487 0.081 Uiso 1 1 calc R . .
N85 N 0.3461(11) 0.4469(18) 0.2351(14) 0.174(15) Uani 1 1 d . . .
C85 C 0.3858(14) 0.4804(15) 0.2242(12) 0.119(10) Uani 1 1 d . . .
C86 C 0.4384(10) 0.5143(14) 0.2101(11) 0.100(8) Uani 1 1 d . . .
H86A H 0.4605 0.5265 0.2429 0.120 Uiso 1 1 calc R . .
H86B H 0.4331 0.5675 0.1895 0.120 Uiso 1 1 calc R . .
H86C H 0.4574 0.4717 0.1885 0.120 Uiso 1 1 calc R . .
N87 N 0.3149(11) 0.6747(14) 0.2910(8) 0.120(8) Uani 1 1 d . . .
C87 C 0.3237(9) 0.6398(14) 0.3298(8) 0.080(6) Uani 1 1 d . . .
C88 C 0.3306(11) 0.5970(13) 0.3811(9) 0.098(8) Uani 1 1 d . . .
H88A H 0.3655 0.6148 0.3985 0.117 Uiso 1 1 calc R . .
H88B H 0.3307 0.5344 0.3756 0.117 Uiso 1 1 calc R . .
H88C H 0.3004 0.6128 0.4038 0.117 Uiso 1 1 calc R . .
N89 N 0.1335(8) 0.7032(17) 0.0797(9) 0.114(8) Uani 1 1 d . . .
C89 C 0.1044(9) 0.651(2) 0.0703(10) 0.116(11) Uani 1 1 d . . .
C90 C 0.0642(13) 0.589(3) 0.062(2) 0.22(2) Uani 1 1 d . . .
H90A H 0.0784 0.5423 0.0395 0.260 Uiso 1 1 calc R . .
H90B H 0.0321 0.6149 0.0436 0.260 Uiso 1 1 calc R . .
H90C H 0.0538 0.5650 0.0963 0.260 Uiso 1 1 calc R . .
N91 N 0.3926(13) 0.8295(19) 0.0480(15) 0.181(14) Uani 1 1 d . . .
C91 C 0.4346(12) 0.8144(18) 0.0350(14) 0.131(12) Uani 1 1 d . . .
C92 C 0.4864(11) 0.794(2) 0.0190(14) 0.152(14) Uani 1 1 d . . .
H92A H 0.5041 0.7549 0.0454 0.182 Uiso 1 1 calc R . .
H92B H 0.5082 0.8464 0.0163 0.182 Uiso 1 1 calc R . .
H92C H 0.4837 0.7650 -0.0159 0.182 Uiso 1 1 calc R . .
N93 N 0.4959(16) 0.596(3) 0.0937(18) 0.30(3) Uani 1 1 d DU . .
C93 C 0.541(2) 0.603(5) 0.111(4) 0.40(5) Uani 1 1 d DU . .
C94 C 0.5953(12) 0.598(3) 0.1385(15) 0.21(2) Uani 1 1 d DU . .
H94A H 0.5913 0.6061 0.1771 0.314 Uiso 1 1 calc R . .
H94B H 0.6191 0.6434 0.1249 0.314 Uiso 1 1 calc R . .
H94C H 0.6116 0.5415 0.1319 0.314 Uiso 1 1 calc R . .

loop_
_atom_site_aniso_label
_atom_site_aniso_U_11
_atom_site_aniso_U_22
_atom_site_aniso_U_33
_atom_site_aniso_U_23
_atom_site_aniso_U_13
_atom_site_aniso_U_12
Gd1 0.0318(3) 0.0227(3) 0.0139(2) -0.0016(2) 0.0039(2) -0.0023(2)
Gd2 0.0481(4) 0.0242(3) 0.0134(3) 0.0011(2) 0.0017(2) 0.0028(3)
Gd3 0.0319(3) 0.0273(3) 0.0251(3) -0.0045(2) 0.0083(2) -0.0021(2)
Cr1 0.0413(11) 0.0223(10) 0.0241(9) -0.0022(7) 0.0078(8) 0.0003(8)
Cr2 0.0346(10) 0.0208(9) 0.0153(8) -0.0030(7) 0.0035(7) -0.0004(7)
F11 0.043(4) 0.023(3) 0.018(3) 0.002(3) 0.003(3) 0.000(3)
F12 0.049(4) 0.038(4) 0.026(4) 0.000(3) 0.010(3) 0.000(3)
F13 0.043(4) 0.024(3) 0.019(3) -0.001(3) 0.012(3) -0.001(3)
F1 0.041(4) 0.031(4) 0.022(3) -0.001(3) 0.004(3) 0.001(3)
F2 0.057(4) 0.029(4) 0.022(3) -0.003(3) 0.004(3) 0.002(3)
F3 0.044(4) 0.023(4) 0.039(4) -0.011(3) 0.010(3) -0.003(3)
F4 0.032(3) 0.027(3) 0.024(3) -0.003(3) 0.003(3) -0.001(3)
F5 0.051(4) 0.022(3) 0.023(3) 0.002(3) 0.005(3) -0.001(3)
F6 0.033(4) 0.028(4) 0.033(4) -0.008(3) 0.009(3) -0.005(3)
N1 0.059(8) 0.041(7) 0.062(8) -0.001(6) -0.001(6) 0.021(6)
N2 0.082(9) 0.032(6) 0.021(5) -0.001(5) 0.012(5) 0.011(6)
N3 0.083(9) 0.025(6) 0.052(7) 0.000(5) 0.022(7) -0.008(6)
N4 0.068(8) 0.034(7) 0.072(9) -0.028(6) -0.030(7) 0.020(6)
N5 0.154(14) 0.019(6) 0.023(6) 0.003(5) 0.004(7) 0.012(7)
N6 0.064(8) 0.026(6) 0.089(10) -0.022(6) 0.044(8) -0.001(6)
C1 0.116(16) 0.031(8) 0.073(12) -0.002(8) 0.020(11) 0.005(9)
C2 0.073(10) 0.023(7) 0.045(8) -0.011(6) 0.012(7) 0.014(7)
C3 0.063(10) 0.040(8) 0.049(9) -0.005(7) 0.013(7) 0.020(7)
C4 0.076(11) 0.026(7) 0.055(9) -0.020(7) 0.014(8) 0.000(7)
C5 0.073(10) 0.019(6) 0.043(8) -0.005(6) 0.012(7) 0.001(6)
C6 0.051(9) 0.064(11) 0.079(12) -0.018(10) -0.005(9) 0.009(8)
C7 0.095(12) 0.044(9) 0.024(7) -0.007(6) 0.008(7) 0.000(8)
C8 0.060(9) 0.033(7) 0.056(9) 0.001(7) 0.027(7) -0.008(7)
C9 0.057(9) 0.034(7) 0.045(8) -0.012(6) 0.011(7) 0.001(6)
C10 0.050(7) 0.019(6) 0.026(6) -0.010(5) 0.009(5) -0.007(5)
C11 0.049(8) 0.031(7) 0.030(6) -0.015(5) 0.004(6) 0.001(6)
C12 0.050(8) 0.033(7) 0.033(7) -0.006(6) 0.004(6) -0.001(6)
C13 0.045(7) 0.025(6) 0.021(6) -0.005(5) 0.008(5) 0.002(5)
C14 0.055(9) 0.064(11) 0.055(10) -0.020(8) -0.019(8) 0.002(8)
C15 0.091(12) 0.030(7) 0.032(7) 0.004(6) 0.010(7) 0.000(7)
C16 0.057(10) 0.035(8) 0.104(14) -0.015(9) 0.039(10) -0.014(7)
O22 0.038(5) 0.035(5) 0.019(4) -0.001(3) 0.004(3) -0.004(4)
O24 0.051(5) 0.036(5) 0.017(4) -0.002(4) 0.003(4) -0.010(4)
C21 0.048(8) 0.048(9) 0.047(8) 0.003(7) 0.005(7) -0.011(7)
C22 0.043(7) 0.034(7) 0.036(7) 0.003(6) -0.004(6) -0.004(6)
C23 0.063(9) 0.047(8) 0.021(6) -0.005(6) -0.009(6) -0.019(7)
C24 0.051(8) 0.045(8) 0.021(6) 0.001(6) 0.004(6) 0.003(6)
C25 0.087(12) 0.046(9) 0.021(7) -0.007(6) -0.003(7) -0.008(8)
F21 0.106(8) 0.092(8) 0.058(6) -0.012(6) -0.005(6) -0.064(7)
F22 0.079(6) 0.047(5) 0.062(6) 0.009(5) 0.004(5) -0.025(5)
F23 0.049(5) 0.066(7) 0.117(9) 0.005(6) 0.023(6) -0.018(5)
F24 0.170(12) 0.108(9) 0.023(5) -0.016(5) -0.003(6) -0.068(9)
F25 0.105(8) 0.124(10) 0.020(4) -0.004(5) 0.022(5) 0.002(7)
F26 0.141(10) 0.087(8) 0.027(5) 0.018(5) -0.004(5) 0.021(7)
O32 0.031(5) 0.037(5) 0.048(5) -0.012(4) 0.010(4) -0.002(4)
O34 0.055(6) 0.038(5) 0.021(4) 0.002(4) 0.002(4) 0.006(4)
C31 0.031(8) 0.059(11) 0.121(18) -0.019(11) 0.028(9) -0.003(7)
C32 0.044(8) 0.041(8) 0.060(10) -0.019(7) 0.008(7) -0.011(7)
C33 0.051(9) 0.043(9) 0.070(11) -0.012(8) -0.004(8) 0.016(7)
C34 0.058(9) 0.046(9) 0.040(8) -0.008(7) -0.007(7) 0.018(7)
C35 0.101(15) 0.062(12) 0.053(11) -0.001(9) -0.009(10) 0.037(12)
F31 0.070(7) 0.062(7) 0.238(18) 0.021(9) 0.071(9) 0.028(6)
F32 0.053(6) 0.061(6) 0.119(9) -0.008(6) 0.017(6) -0.011(5)
F33 0.083(8) 0.158(13) 0.080(8) -0.068(8) 0.048(7) -0.044(8)
F34 0.152(14) 0.160(15) 0.158(15) 0.087(12) 0.023(11) 0.103(12)
F35 0.208(14) 0.072(7) 0.029(5) 0.005(5) -0.025(7) 0.044(8)
F36 0.195(15) 0.059(7) 0.064(7) 0.026(6) -0.009(8) -0.004(9)
O42 0.082(7) 0.029(5) 0.031(5) 0.004(4) 0.013(5) 0.006(5)
O44 0.065(7) 0.056(7) 0.035(5) 0.006(5) -0.011(5) 0.020(5)
C41 0.20(3) 0.030(9) 0.057(12) 0.014(9) 0.052(15) -0.004(13)
C42 0.118(15) 0.035(8) 0.027(7) 0.009(6) 0.008(9) 0.000(9)
C43 0.129(17) 0.061(11) 0.029(8) 0.021(8) -0.027(10) -0.006(11)
C44 0.094(14) 0.041(9) 0.059(11) -0.015(8) -0.025(10) 0.014(9)
C45 0.090(15) 0.081(15) 0.093(16) -0.018(13) -0.045(13) 0.047(12)
F41 0.25(2) 0.31(3) 0.23(2) 0.25(3) -0.083(19) -0.11(2)
F42 0.29(3) 0.083(12) 0.30(3) 0.051(15) 0.22(3) -0.016(14)
F43 0.31(3) 0.105(13) 0.149(16) -0.022(12) 0.091(17) -0.121(16)
F44 0.172(19) 0.24(3) 0.37(4) 0.17(3) -0.15(2) -0.001(18)
F45 0.140(14) 0.162(17) 0.21(2) -0.103(16) -0.097(14) 0.041(12)
F46 0.112(13) 0.49(5) 0.142(16) -0.06(2) -0.031(12) 0.19(2)
O52 0.077(7) 0.040(5) 0.022(4) 0.000(4) 0.020(4) -0.002(5)
O54 0.082(7) 0.044(6) 0.014(4) 0.001(4) -0.002(4) 0.002(5)
C51 0.095(14) 0.061(11) 0.052(10) -0.001(9) 0.050(10) 0.000(10)
C52 0.080(11) 0.033(7) 0.030(7) 0.001(6) 0.015(7) -0.016(7)
C53 0.096(13) 0.036(8) 0.027(7) -0.006(6) 0.016(8) -0.017(8)
C54 0.093(12) 0.025(7) 0.024(7) -0.001(5) -0.016(7) -0.002(7)
C55 0.15(2) 0.051(11) 0.024(8) 0.000(7) -0.015(10) 0.018(12)
F51 0.127(10) 0.178(15) 0.057(7) -0.052(8) 0.052(7) -0.028(10)
F52 0.109(11) 0.185(17) 0.176(16) 0.102(14) 0.091(11) 0.058(11)
F53 0.129(11) 0.108(10) 0.107(10) -0.047(8) 0.064(9) -0.052(9)
F54 0.161(11) 0.081(8) 0.023(4) -0.018(5) -0.004(6) 0.020(7)
F55 0.121(9) 0.070(7) 0.052(6) 0.002(5) -0.032(6) -0.023(6)
F56 0.137(10) 0.075(7) 0.042(5) -0.005(5) -0.030(6) 0.037(7)
O62 0.042(8) 0.027(7) 0.028(7) -0.008(5) 0.003(6) 0.006(6)
O64 0.042(8) 0.027(7) 0.028(7) -0.008(5) 0.003(6) 0.006(6)
C61 0.089(10) 0.078(10) 0.072(9) 0.003(8) 0.022(8) -0.002(8)
C62 0.089(10) 0.078(10) 0.072(9) 0.003(8) 0.022(8) -0.002(8)
C63 0.089(10) 0.078(10) 0.072(9) 0.003(8) 0.022(8) -0.002(8)
C64 0.089(10) 0.078(10) 0.072(9) 0.003(8) 0.022(8) -0.002(8)
C65 0.089(10) 0.078(10) 0.072(9) 0.003(8) 0.022(8) -0.002(8)
F61 0.09(2) 0.28(7) 0.11(3) -0.09(4) 0.05(2) 0.01(3)
F62 0.07(2) 0.11(3) 0.042(17) -0.025(17) 0.042(18) -0.02(2)
F63 0.29(5) 0.18(4) 0.041(14) 0.053(19) 0.04(2) 0.02(4)
F64 0.20(5) 0.27(6) 0.13(3) 0.04(4) 0.11(3) 0.11(4)
F65 0.09(2) 0.26(6) 0.17(4) 0.02(4) -0.02(2) 0.03(3)
F66 0.088(19) 0.11(3) 0.10(3) 0.03(2) 0.03(2) 0.045(17)
O62A 0.040(8) 0.035(9) 0.046(9) -0.009(6) 0.024(6) -0.006(6)
O64A 0.040(8) 0.035(9) 0.046(9) -0.009(6) 0.024(6) -0.006(6)
C61A 0.029(4) 0.036(5) 0.039(5) 0.002(4) 0.007(4) 0.003(3)
C62A 0.029(4) 0.036(5) 0.039(5) 0.002(4) 0.007(4) 0.003(3)
C63A 0.029(4) 0.036(5) 0.039(5) 0.002(4) 0.007(4) 0.003(3)
C64A 0.029(4) 0.036(5) 0.039(5) 0.002(4) 0.007(4) 0.003(3)
C65A 0.029(4) 0.036(5) 0.039(5) 0.002(4) 0.007(4) 0.003(3)
F61A 0.14(3) 0.090(19) 0.020(9) -0.017(11) 0.051(14) -0.046(17)
F62A 0.08(2) 0.12(3) 0.046(16) -0.034(18) -0.033(14) 0.024(19)
F63A 0.15(2) 0.066(13) 0.025(9) -0.014(9) 0.015(11) 0.037(14)
F64A 0.14(2) 0.056(13) 0.088(17) 0.001(12) 0.062(17) -0.064(15)
F65A 0.067(13) 0.046(11) 0.103(17) 0.046(11) -0.020(12) -0.038(10)
F66A 0.11(3) 0.04(3) 0.07(3) 0.02(2) 0.01(2) 0.02(2)
O72 0.042(8) 0.027(7) 0.028(7) -0.008(5) 0.003(6) 0.006(6)
O74 0.042(8) 0.027(7) 0.028(7) -0.008(5) 0.003(6) 0.006(6)
C71 0.089(10) 0.078(10) 0.072(9) 0.003(8) 0.022(8) -0.002(8)
C72 0.089(10) 0.078(10) 0.072(9) 0.003(8) 0.022(8) -0.002(8)
C73 0.089(10) 0.078(10) 0.072(9) 0.003(8) 0.022(8) -0.002(8)
C74 0.089(10) 0.078(10) 0.072(9) 0.003(8) 0.022(8) -0.002(8)
C75 0.089(10) 0.078(10) 0.072(9) 0.003(8) 0.022(8) -0.002(8)
F71 0.08(2) 0.15(3) 0.28(6) 0.10(4) -0.02(3) -0.06(2)
F72 0.12(2) 0.14(3) 0.12(3) 0.04(2) 0.050(19) 0.03(2)
F73 0.12(4) 0.04(3) 0.13(5) 0.00(3) 0.02(3) -0.01(2)
F74 0.16(4) 0.11(3) 0.18(4) -0.04(3) -0.12(3) 0.05(2)
F75 0.14(4) 0.58(14) 0.11(4) -0.10(6) -0.02(3) -0.10(6)
F76 0.40(10) 0.11(3) 0.24(7) -0.06(4) -0.12(6) 0.14(5)
O72A 0.040(8) 0.035(9) 0.046(9) -0.009(6) 0.024(6) -0.006(6)
O74A 0.040(8) 0.035(9) 0.046(9) -0.009(6) 0.024(6) -0.006(6)
C71A 0.029(4) 0.036(5) 0.039(5) 0.002(4) 0.007(4) 0.003(3)
C72A 0.029(4) 0.036(5) 0.039(5) 0.002(4) 0.007(4) 0.003(3)
C73A 0.029(4) 0.036(5) 0.039(5) 0.002(4) 0.007(4) 0.003(3)
C74A 0.029(4) 0.036(5) 0.039(5) 0.002(4) 0.007(4) 0.003(3)
C75A 0.029(4) 0.036(5) 0.039(5) 0.002(4) 0.007(4) 0.003(3)
F71A 0.083(19) 0.21(4) 0.21(4) -0.15(3) 0.11(2) -0.06(2)
F72A 0.060(12) 0.116(18) 0.064(13) -0.014(12) 0.043(11) 0.038(12)
F73A 0.27(6) 0.16(4) 0.14(3) 0.10(3) 0.15(4) 0.17(4)
F74A 0.058(12) 0.047(13) 0.12(2) 0.026(13) -0.011(12) -0.030(10)
F75A 0.082(17) 0.045(13) 0.084(19) -0.001(13) -0.015(14) -0.011(11)
F76A 0.066(17) 0.13(3) 0.21(4) -0.16(3) 0.04(2) -0.031(17)
N81 0.21(2) 0.049(9) 0.018(6) -0.002(6) 0.020(9) 0.011(11)
C81 0.088(12) 0.028(7) 0.044(9) 0.004(6) 0.019(8) 0.019(7)
C82 0.089(12) 0.059(10) 0.026(7) -0.007(7) 0.013(7) 0.014(9)
N83 0.097(14) 0.125(17) 0.121(17) -0.084(14) -0.049(12) 0.057(13)
C83 0.077(12) 0.065(11) 0.052(10) -0.022(8) -0.021(9) 0.033(10)
C84 0.091(13) 0.070(12) 0.042(9) -0.001(8) 0.004(9) 0.029(10)
N85 0.14(2) 0.13(2) 0.26(4) 0.06(2) 0.12(2) 0.010(17)
C85 0.17(3) 0.058(14) 0.14(2) 0.013(14) 0.08(2) 0.007(16)
C86 0.116(19) 0.068(14) 0.12(2) 0.002(13) -0.009(15) -0.037(13)
N87 0.20(2) 0.083(14) 0.073(13) 0.012(11) -0.016(14) -0.013(15)
C87 0.101(15) 0.078(14) 0.059(12) 0.029(11) -0.007(11) -0.014(11)
C88 0.16(2) 0.058(13) 0.075(14) 0.023(11) -0.018(14) -0.004(13)
N89 0.084(13) 0.15(2) 0.105(16) -0.052(15) -0.005(12) 0.002(13)
C89 0.062(13) 0.20(3) 0.088(16) -0.084(19) -0.006(11) -0.034(16)
C90 0.10(2) 0.21(4) 0.33(6) -0.15(4) -0.05(3) 0.01(3)
N91 0.16(3) 0.14(2) 0.25(4) 0.00(2) 0.13(3) -0.02(2)
C91 0.12(2) 0.093(19) 0.19(3) 0.003(19) 0.11(2) -0.010(16)
C92 0.12(2) 0.14(3) 0.20(4) 0.02(2) 0.09(2) -0.004(19)
N93 0.57(8) 0.16(3) 0.20(4) -0.03(3) 0.15(5) -0.06(5)
C93 0.39(8) 0.34(7) 0.46(9) -0.22(6) 0.01(7) -0.21(6)
C94 0.10(2) 0.32(5) 0.21(4) -0.18(4) 0.00(2) -0.06(3)

loop_
_atom_type_symbol
_atom_type_description
_atom_type_scat_dispersion_real
_atom_type_scat_dispersion_imag
_atom_type_scat_source
C C .0033 .0016 'International Tables Vol C Tables 4.2.6.8 and 6.1.1.4'
H H .0000 .0000 'International Tables Vol C Tables 4.2.6.8 and 6.1.1.4'
Cr Cr .3209 .6236 'International Tables Vol C Tables 4.2.6.8 and 6.1.1.4'
F F .0171 .0103 'International Tables Vol C Tables 4.2.6.8 and 6.1.1.4'
Gd Gd -.1653 3.9035 'International Tables Vol C Tables 4.2.6.8 and 6.1.1.4'
N N .0061 .0033 'International Tables Vol C Tables 4.2.6.8 and 6.1.1.4'
O O .0106 .0060 'International Tables Vol C Tables 4.2.6.8 and 6.1.1.4'

loop_
_geom_angle_atom_site_label_1
_geom_angle_atom_site_label_2
_geom_angle_atom_site_label_3
_geom_angle
F11 Gd1 F13 97.9(2)
F11 Gd1 F4 77.4(2)
F13 Gd1 F4 73.8(2)
F11 Gd1 F1 74.3(2)
F13 Gd1 F1 76.2(2)
F4 Gd1 F1 134.8(2)
F11 Gd1 O22 90.5(2)
F13 Gd1 O22 144.1(2)
F4 Gd1 O22 142.0(2)
F1 Gd1 O22 72.7(3)
F11 Gd1 O34 143.7(3)
F13 Gd1 O34 91.9(3)
F4 Gd1 O34 72.0(3)
F1 Gd1 O34 142.0(2)
O22 Gd1 O34 101.7(3)
F11 Gd1 O32 82.1(3)
F13 Gd1 O32 146.8(3)
F4 Gd1 O32 73.9(3)
F1 Gd1 O32 134.3(3)
O22 Gd1 O32 68.8(3)
O34 Gd1 O32 71.1(3)
F11 Gd1 O24 147.3(3)
F13 Gd1 O24 83.3(3)
F4 Gd1 O24 133.1(3)
F1 Gd1 O24 74.3(3)
O22 Gd1 O24 71.6(3)
O34 Gd1 O24 68.5(3)
O32 Gd1 O24 114.3(3)
F12 Gd2 F11 96.8(2)
F12 Gd2 F5 73.0(2)
F11 Gd2 F5 79.5(2)
F12 Gd2 F2 76.0(3)
F11 Gd2 F2 74.7(2)
F5 Gd2 F2 136.5(2)
F12 Gd2 O42 143.4(3)
F11 Gd2 O42 97.7(3)
F5 Gd2 O42 142.9(3)
F2 Gd2 O42 75.7(3)
F12 Gd2 O54 103.5(3)
F11 Gd2 O54 142.7(3)
F5 Gd2 O54 77.0(3)
F2 Gd2 O54 140.4(3)
O42 Gd2 O54 84.4(3)
F12 Gd2 O52 147.3(3)
F11 Gd2 O52 75.0(3)
F5 Gd2 O52 74.5(3)
F2 Gd2 O52 129.2(3)
O42 Gd2 O52 69.2(3)
O54 Gd2 O52 71.0(3)
F12 Gd2 O44 79.0(3)
F11 Gd2 O44 147.4(3)
F5 Gd2 O44 128.2(3)
F2 Gd2 O44 73.0(3)
O42 Gd2 O44 70.8(4)
O54 Gd2 O44 68.2(3)
O52 Gd2 O44 124.5(3)
F13 Gd3 F12 96.0(2)
F13 Gd3 F6 74.4(2)
F12 Gd3 F6 77.8(3)
F13 Gd3 F3 77.6(2)
F12 Gd3 F3 74.7(3)
F6 Gd3 F3 138.1(2)
F13 Gd3 O64A 105.0(8)
F12 Gd3 O64A 141.6(11)
F6 Gd3 O64A 77.4(10)
F3 Gd3 O64A 140.7(11)
F13 Gd3 O64 143.9(5)
F12 Gd3 O64 103.9(6)
F6 Gd3 O64 138.8(6)
F3 Gd3 O64 79.0(6)
O64A Gd3 O64 77.3(12)
F13 Gd3 O72 100.8(6)
F12 Gd3 O72 141.6(9)
F6 Gd3 O72 73.9(9)
F3 Gd3 O72 142.6(10)
O64A Gd3 O72 4.7(14)
O64 Gd3 O72 82.0(8)
F13 Gd3 O72A 137.1(6)
F12 Gd3 O72A 104.8(7)
F6 Gd3 O72A 146.2(6)
F3 Gd3 O72A 72.4(6)
O64A Gd3 O72A 81.2(9)
O64 Gd3 O72A 7.4(8)
O72 Gd3 O72A 85.8(11)
F13 Gd3 O74A 153.5(6)
F12 Gd3 O74A 76.4(6)
F6 Gd3 O74A 79.2(6)
F3 Gd3 O74A 123.0(7)
O64A Gd3 O74A 70.5(10)
O64 Gd3 O74A 62.0(7)
O72 Gd3 O74A 73.2(10)
O72A Gd3 O74A 69.1(7)
F13 Gd3 O62A 72.6(7)
F12 Gd3 O62A 150.7(7)
F6 Gd3 O62A 122.3(7)
F3 Gd3 O62A 76.5(7)
O64A Gd3 O62A 67.4(14)
O64 Gd3 O62A 75.6(8)
O72 Gd3 O62A 67.7(10)
O72A Gd3 O62A 71.1(9)
O74A Gd3 O62A 125.1(8)
F13 Gd3 O62 75.4(6)
F12 Gd3 O62 146.2(7)
F6 Gd3 O62 128.5(6)
F3 Gd3 O62 71.5(7)
O64A Gd3 O62 71.4(11)
O64 Gd3 O62 71.3(6)
O72 Gd3 O62 72.0(13)
O72A Gd3 O62 66.4(8)
O74A Gd3 O62 124.4(8)
O62A Gd3 O62 6.2(11)
F13 Gd3 O74 146.2(5)
F12 Gd3 O74 75.2(6)
F6 Gd3 O74 71.8(5)
F3 Gd3 O74 128.6(6)
O64A Gd3 O74 69.5(11)
O64 Gd3 O74 69.1(6)
O72 Gd3 O74 71.6(8)
O72A Gd3 O74 76.3(7)
O74A Gd3 O74 7.4(9)
O62A Gd3 O74 128.8(9)
O62 Gd3 O74 128.9(8)
F1 Cr1 F3 91.6(3)
F1 Cr1 F2 92.6(3)
F3 Cr1 F2 94.6(3)
F1 Cr1 N1 176.8(5)
F3 Cr1 N1 91.5(5)
F2 Cr1 N1 86.4(4)
F1 Cr1 N2 92.8(4)
F3 Cr1 N2 86.5(4)
F2 Cr1 N2 174.5(4)
N1 Cr1 N2 88.2(5)
F1 Cr1 N3 89.6(4)
F3 Cr1 N3 174.5(4)
F2 Cr1 N3 90.6(4)
N1 Cr1 N3 87.4(6)
N2 Cr1 N3 88.2(5)
F4 Cr2 F6 92.9(3)
F4 Cr2 F5 92.2(3)
F6 Cr2 F5 93.1(3)
F4 Cr2 N5 88.7(5)
F6 Cr2 N5 91.3(5)
F5 Cr2 N5 175.4(4)
F4 Cr2 N6 92.6(5)
F6 Cr2 N6 174.2(4)
F5 Cr2 N6 88.6(5)
N5 Cr2 N6 86.9(6)
F4 Cr2 N4 177.6(4)
F6 Cr2 N4 88.0(5)
F5 Cr2 N4 90.0(4)
N5 Cr2 N4 89.0(6)
N6 Cr2 N4 86.5(6)
Gd1 F11 Gd2 142.3(3)
Gd2 F12 Gd3 143.9(4)
Gd3 F13 Gd1 142.9(3)
Cr1 F1 Gd1 145.3(3)
Cr1 F2 Gd2 143.6(4)
Cr1 F3 Gd3 145.4(3)
Cr2 F4 Gd1 145.5(3)
Cr2 F5 Gd2 146.6(3)
Cr2 F6 Gd3 142.8(3)
C6 N1 C3 115.9(12)
C6 N1 Cr1 115.6(10)
C3 N1 Cr1 116.9(10)
C6 N1 H1 101.5
C3 N1 H1 101.5
Cr1 N1 H1 101.5
C7 N2 C4 114.2(12)
C7 N2 Cr1 117.2(9)
C4 N2 Cr1 116.4(9)
C7 N2 H2 101.8
C4 N2 H2 101.8
Cr1 N2 H2 101.8
C8 N3 C5 114.6(11)
C8 N3 Cr1 117.7(9)
C5 N3 Cr1 117.5(10)
C8 N3 H3 100.7
C5 N3 H3 100.7
Cr1 N3 H3 100.7
C14 N4 C11 120.1(12)
C14 N4 Cr2 119.3(10)
C11 N4 Cr2 118.3(9)
C14 N4 H4 95.0
C11 N4 H4 95.0
Cr2 N4 H4 95.0
C15 N5 C12 117.5(11)
C15 N5 Cr2 118.0(9)
C12 N5 Cr2 119.7(9)
C15 N5 H5 97.3
C12 N5 H5 97.3
Cr2 N5 H5 97.3
C16 N6 C13 118.3(11)
C16 N6 Cr2 117.3(9)
C13 N6 Cr2 119.8(8)
C16 N6 H6 97.2
C13 N6 H6 97.2
Cr2 N6 H6 97.2
C2 C1 H1A 109.5
C2 C1 H1B 109.5
H1A C1 H1B 109.5
C2 C1 H1C 109.5
H1A C1 H1C 109.5
H1B C1 H1C 109.5
C3 C2 C5 111.9(12)
C3 C2 C4 110.4(13)
C5 C2 C4 111.7(13)
C3 C2 C1 107.1(13)
C5 C2 C1 108.4(12)
C4 C2 C1 107.2(12)
C2 C3 N1 113.1(11)
C2 C3 H3A 109.0
N1 C3 H3A 109.0
C2 C3 H3B 109.0
N1 C3 H3B 109.0
H3A C3 H3B 107.8
N2 C4 C2 114.2(11)
N2 C4 H4A 108.7
C2 C4 H4A 108.7
N2 C4 H4B 108.7
C2 C4 H4B 108.7
H4A C4 H4B 107.6
N3 C5 C2 113.5(11)
N3 C5 H5A 108.9
C2 C5 H5A 108.9
N3 C5 H5B 108.9
C2 C5 H5B 108.9
H5A C5 H5B 107.7
N1 C6 H6A 109.5
N1 C6 H6B 109.5
H6A C6 H6B 109.5
N1 C6 H6C 109.5
H6A C6 H6C 109.5
H6B C6 H6C 109.5
N2 C7 H7A 109.5
N2 C7 H7B 109.5
H7A C7 H7B 109.5
N2 C7 H7C 109.5
H7A C7 H7C 109.5
H7B C7 H7C 109.5
N3 C8 H8A 109.5
N3 C8 H8B 109.5
H8A C8 H8B 109.5
N3 C8 H8C 109.5
H8A C8 H8C 109.5
H8B C8 H8C 109.5
C10 C9 H9A 109.5
C10 C9 H9B 109.5
H9A C9 H9B 109.5
C10 C9 H9C 109.5
H9A C9 H9C 109.5
H9B C9 H9C 109.5
C11 C10 C12 112.2(10)
C11 C10 C13 111.7(10)
C12 C10 C13 111.1(10)
C11 C10 C9 108.3(10)
C12 C10 C9 106.5(10)
C13 C10 C9 106.7(10)
N4 C11 C10 115.5(10)
N4 C11 H11A 108.4
C10 C11 H11A 108.4
N4 C11 H11B 108.4
C10 C11 H11B 108.4
H11A C11 H11B 107.5
N5 C12 C10 113.5(11)
N5 C12 H12A 108.9
C10 C12 H12A 108.9
N5 C12 H12B 108.9
C10 C12 H12B 108.9
H12A C12 H12B 107.7
N6 C13 C10 112.6(10)
N6 C13 H13A 109.1
C10 C13 H13A 109.1
N6 C13 H13B 109.1
C10 C13 H13B 109.1
H13A C13 H13B 107.8
N4 C14 H14A 109.5
N4 C14 H14B 109.5
H14A C14 H14B 109.5
N4 C14 H14C 109.5
H14A C14 H14C 109.5
H14B C14 H14C 109.5
N5 C15 H15A 109.5
N5 C15 H15B 109.5
H15A C15 H15B 109.5
N5 C15 H15C 109.5
H15A C15 H15C 109.5
H15B C15 H15C 109.5
N6 C16 H16A 109.5
N6 C16 H16B 109.5
H16A C16 H16B 109.5
N6 C16 H16C 109.5
H16A C16 H16C 109.5
H16B C16 H16C 109.5
C22 O22 Gd1 135.8(8)
C24 O24 Gd1 134.2(7)
F22 C21 F23 108.2(12)
F22 C21 F21 106.9(13)
F23 C21 F21 106.1(13)
F22 C21 C22 110.3(11)
F23 C21 C22 110.5(12)
F21 C21 C22 114.6(12)
O22 C22 C23 128.3(11)
O22 C22 C21 112.5(11)
C23 C22 C21 119.1(11)
C22 C23 C24 120.9(11)
C22 C23 H23 119.6
C24 C23 H23 119.6
O24 C24 C23 129.0(11)
O24 C24 C25 112.9(11)
C23 C24 C25 118.1(11)
F25 C25 F24 107.7(13)
F25 C25 F26 105.9(13)
F24 C25 F26 109.0(13)
F25 C25 C24 111.7(12)
F24 C25 C24 113.3(12)
F26 C25 C24 108.9(12)
C32 O32 Gd1 134.0(10)
C34 O34 Gd1 136.6(9)
F31 C31 F33 110.4(17)
F31 C31 F32 105.3(13)
F33 C31 F32 103.7(17)
F31 C31 C32 115.1(18)
F33 C31 C32 111.6(14)
F32 C31 C32 109.9(14)
O32 C32 C33 129.5(14)
O32 C32 C31 113.5(15)
C33 C32 C31 117.0(15)
C32 C33 C34 120.7(14)
C32 C33 H33 119.6
C34 C33 H33 119.6
O34 C34 C33 127.0(14)
O34 C34 C35 115.8(15)
C33 C34 C35 117.2(14)
F34 C35 F35 110.0(17)
F34 C35 F36 106.1(18)
F35 C35 F36 103.6(18)
F34 C35 C34 116.7(18)
F35 C35 C34 110.3(14)
F36 C35 C34 109.2(15)
C42 O42 Gd2 134.5(11)
C44 O44 Gd2 130.2(12)
F41 C41 F43 106(2)
F41 C41 F42 108(2)
F43 C41 F42 105(3)
F41 C41 C42 111(3)
F43 C41 C42 111.8(16)
F42 C41 C42 114.4(16)
O42 C42 C43 126.8(16)
O42 C42 C41 112.1(18)
C43 C42 C41 121.0(16)
C42 C43 C44 120.8(14)
C42 C43 H43 119.6
C44 C43 H43 119.6
O44 C44 C43 130.7(17)
O44 C44 C45 112.8(19)
C43 C44 C45 116.5(18)
F45 C45 F46 110(3)
F45 C45 F44 103(2)
F46 C45 F44 99(2)
F45 C45 C44 116.1(18)
F46 C45 C44 112.9(19)
F44 C45 C44 115(2)
C52 O52 Gd2 132.3(10)
C54 O54 Gd2 135.1(10)
F53 C51 F51 103.9(14)
F53 C51 F52 103(2)
F51 C51 F52 109.1(17)
F53 C51 C52 111.6(15)
F51 C51 C52 114.8(18)
F52 C51 C52 113.9(13)
O52 C52 C53 128.3(15)
O52 C52 C51 113.2(14)
C53 C52 C51 118.5(14)
C52 C53 C54 122.3(13)
C52 C53 H53 118.9
C54 C53 H53 118.9
O54 C54 C53 127.6(13)
O54 C54 C55 112.0(15)
C53 C54 C55 120.3(14)
F56 C55 F55 108(2)
F56 C55 F54 108.8(13)
F55 C55 F54 105.9(14)
F56 C55 C54 111.5(14)
F55 C55 C54 110.2(13)
F54 C55 C54 111.8(18)
C62 O62 Gd3 131(2)
C64 O64 Gd3 133.9(18)
F63 C61 F62 108(3)
F63 C61 F61 107(3)
F62 C61 F61 107(3)
F63 C61 C62 110(2)
F62 C61 C62 113(2)
F61 C61 C62 112(2)
O62 C62 C63 126(2)
O62 C62 C61 113(2)
C63 C62 C61 119(2)
C62 C63 C64 121(2)
C62 C63 H63 119.6
C64 C63 H63 119.6
O64 C64 C63 130(2)
O64 C64 C65 113(2)
C63 C64 C65 116.3(19)
F66 C65 F65 108(3)
F66 C65 F64 111(3)
F65 C65 F64 106(3)
F66 C65 C64 110(2)
F65 C65 C64 111(2)
F64 C65 C64 110(2)
C62A O62A Gd3 136(3)
C64A O64A Gd3 137(3)
F63A C61A F62A 112(3)
F63A C61A F61A 110(3)
F62A C61A F61A 101(3)
F63A C61A C62A 115(2)
F62A C61A C62A 107(3)
F61A C61A C62A 111(2)
O62A C62A C63A 127(3)
O62A C62A C61A 114(3)
C63A C62A C61A 119(2)
C62A C63A C64A 119(2)
C62A C63A H63A 120.7
C64A C63A H63A 120.7
O64A C64A C63A 129(3)
O64A C64A C65A 114(3)
C63A C64A C65A 117(2)
F65A C65A F64A 112(3)
F65A C65A F66A 110(4)
F64A C65A F66A 106(4)
F65A C65A C64A 109(2)
F64A C65A C64A 113(3)
F66A C65A C64A 107(4)
C72 O72 Gd3 130(2)
C74 O74 Gd3 128.9(17)
F73 C71 F72 109(3)
F73 C71 F71 107(3)
F72 C71 F71 104(3)
F73 C71 C72 111(3)
F72 C71 C72 113(2)
F71 C71 C72 111(2)
O72 C72 C73 128(2)
O72 C72 C71 115(2)
C73 C72 C71 116(2)
C72 C73 C74 123(2)
C72 C73 H73 118.6
C74 C73 H73 118.6
O74 C74 C73 128(2)
O74 C74 C75 114(2)
C73 C74 C75 116.3(19)
F75 C75 F76 109(3)
F75 C75 F74 107(3)
F76 C75 F74 108(3)
F75 C75 C74 112(2)
F76 C75 C74 109(2)
F74 C75 C74 111(2)
C72A O72A Gd3 125.9(19)
C74A O74A Gd3 136(2)
F72A C71A F71A 113(3)
F72A C71A F73A 103(4)
F71A C71A F73A 97(4)
F72A C71A C72A 117(2)
F71A C71A C72A 117(3)
F73A C71A C72A 107(3)
O72A C72A C73A 134(2)
O72A C72A C71A 110(2)
C73A C72A C71A 116(2)
C72A C73A C74A 119(2)
C72A C73A H73A 120.3
C74A C73A H73A 120.3
O74A C74A C73A 125(3)
O74A C74A C75A 122(2)
C73A C74A C75A 113(2)
F74A C75A F75A 106(2)
F74A C75A F76A 112(3)
F75A C75A F76A 103(3)
F74A C75A C74A 117(2)
F75A C75A C74A 109(3)
F76A C75A C74A 109(2)
N81 C81 C82 178.0(19)
C81 C82 H82A 109.5
C81 C82 H82B 109.5
H82A C82 H82B 109.5
C81 C82 H82C 109.5
H82A C82 H82C 109.5
H82B C82 H82C 109.5
N83 C83 C84 176(2)
C83 C84 H84A 109.5
C83 C84 H84B 109.5
H84A C84 H84B 109.5
C83 C84 H84C 109.5
H84A C84 H84C 109.5
H84B C84 H84C 109.5
N85 C85 C86 174(3)
C85 C86 H86A 109.5
C85 C86 H86B 109.5
H86A C86 H86B 109.5
C85 C86 H86C 109.5
H86A C86 H86C 109.5
H86B C86 H86C 109.5
N87 C87 C88 175(3)
C87 C88 H88A 109.5
C87 C88 H88B 109.5
H88A C88 H88B 109.5
C87 C88 H88C 109.5
H88A C88 H88C 109.5
H88B C88 H88C 109.5
N89 C89 C90 174(3)
C89 C90 H90A 109.5
C89 C90 H90B 109.5
H90A C90 H90B 109.5
C89 C90 H90C 109.5
H90A C90 H90C 109.5
H90B C90 H90C 109.5
N91 C91 C92 179(3)
C91 C92 H92A 109.5
C91 C92 H92B 109.5
H92A C92 H92B 109.5
C91 C92 H92C 109.5
H92A C92 H92C 109.5
H92B C92 H92C 109.5
N93 C93 C94 169(9)
C93 C94 H94A 109.5
C93 C94 H94B 109.5
H94A C94 H94B 109.5
C93 C94 H94C 109.5
H94A C94 H94C 109.5
H94B C94 H94C 109.5

loop_
_geom_bond_atom_site_label_1
_geom_bond_atom_site_label_2
_geom_bond_distance
Gd1 F11 2.216(6)
Gd1 F13 2.243(6)
Gd1 F4 2.336(6)
Gd1 F1 2.338(7)
Gd1 O22 2.403(8)
Gd1 O34 2.412(9)
Gd1 O32 2.430(8)
Gd1 O24 2.437(8)
Gd2 F12 2.243(7)
Gd2 F11 2.243(6)
Gd2 F5 2.295(6)
Gd2 F2 2.297(7)
Gd2 O42 2.391(9)
Gd2 O54 2.395(8)
Gd2 O52 2.462(9)
Gd2 O44 2.484(10)
Gd3 F13 2.240(7)
Gd3 F12 2.244(7)
Gd3 F6 2.296(6)
Gd3 F3 2.299(7)
Gd3 O64A 2.39(3)
Gd3 O64 2.39(2)
Gd3 O72 2.42(3)
Gd3 O72A 2.46(3)
Gd3 O74A 2.47(3)
Gd3 O62A 2.47(3)
Gd3 O62 2.49(3)
Gd3 O74 2.49(2)
Cr1 F1 1.903(7)
Cr1 F3 1.907(7)
Cr1 F2 1.915(7)
Cr1 N1 2.043(12)
Cr1 N2 2.052(10)
Cr1 N3 2.053(12)
Cr2 F4 1.903(6)
Cr2 F6 1.911(6)
Cr2 F5 1.912(7)
Cr2 N5 2.057(11)
Cr2 N6 2.059(11)
Cr2 N4 2.066(12)
N1 C6 1.45(2)
N1 C3 1.501(18)
N1 H1 0.9300
N2 C7 1.447(18)
N2 C4 1.477(17)
N2 H2 0.9300
N3 C8 1.457(17)
N3 C5 1.461(17)
N3 H3 0.9300
N4 C14 1.371(19)
N4 C11 1.456(16)
N4 H4 0.9300
N5 C15 1.444(17)
N5 C12 1.451(17)
N5 H5 0.9300
N6 C16 1.417(18)
N6 C13 1.463(15)
N6 H6 0.9300
C1 C2 1.580(19)
C1 H1A 0.9800
C1 H1B 0.9800
C1 H1C 0.9800
C2 C3 1.49(2)
C2 C5 1.51(2)
C2 C4 1.53(2)
C3 H3A 0.9900
C3 H3B 0.9900
C4 H4A 0.9900
C4 H4B 0.9900
C5 H5A 0.9900
C5 H5B 0.9900
C6 H6A 0.9800
C6 H6B 0.9800
C6 H6C 0.9800
C7 H7A 0.9800
C7 H7B 0.9800
C7 H7C 0.9800
C8 H8A 0.9800
C8 H8B 0.9800
C8 H8C 0.9800
C9 C10 1.573(17)
C9 H9A 0.9800
C9 H9B 0.9800
C9 H9C 0.9800
C10 C11 1.505(18)
C10 C12 1.527(17)
C10 C13 1.562(17)
C11 H11A 0.9900
C11 H11B 0.9900
C12 H12A 0.9900
C12 H12B 0.9900
C13 H13A 0.9900
C13 H13B 0.9900
C14 H14A 0.9800
C14 H14B 0.9800
C14 H14C 0.9800
C15 H15A 0.9800
C15 H15B 0.9800
C15 H15C 0.9800
C16 H16A 0.9800
C16 H16B 0.9800
C16 H16C 0.9800
O22 C22 1.252(14)
O24 C24 1.242(14)
C21 F22 1.323(17)
C21 F23 1.324(17)
C21 F21 1.324(17)
C21 C22 1.543(18)
C22 C23 1.397(17)
C23 C24 1.401(17)
C23 H23 0.9500
C24 C25 1.567(17)
C25 F25 1.300(18)
C25 F24 1.308(16)
C25 F26 1.310(17)
O32 C32 1.244(18)
O34 C34 1.238(16)
C31 F31 1.31(2)
C31 F33 1.34(2)
C31 F32 1.358(19)
C31 C32 1.53(2)
C32 C33 1.39(2)
C33 C34 1.42(2)
C33 H33 0.9500
C34 C35 1.55(2)
C35 F34 1.26(2)
C35 F35 1.33(2)
C35 F36 1.33(2)
O42 C42 1.281(18)
O44 C44 1.22(2)
C41 F41 1.24(3)
C41 F43 1.24(3)
C41 F42 1.25(3)
C41 C42 1.55(3)
C42 C43 1.38(3)
C43 C44 1.41(3)
C43 H43 0.9500
C44 C45 1.56(3)
C45 F45 1.21(3)
C45 F46 1.23(3)
C45 F44 1.27(3)
O52 C52 1.274(15)
O54 C54 1.262(17)
C51 F53 1.31(2)
C51 F51 1.318(18)
C51 F52 1.34(2)
C51 C52 1.52(2)
C52 C53 1.36(2)
C53 C54 1.40(2)
C53 H53 0.9500
C54 C55 1.54(2)
C55 F56 1.32(2)
C55 F55 1.33(2)
C55 F54 1.36(2)
O62 C62 1.24(2)
O64 C64 1.23(2)
C61 F63 1.32(2)
C61 F62 1.32(2)
C61 F61 1.32(2)
C61 C62 1.55(2)
C62 C63 1.40(2)
C63 C64 1.42(2)
C63 H63 0.9500
C64 C65 1.58(2)
C65 F66 1.28(2)
C65 F65 1.29(2)
C65 F64 1.31(2)
O62A C62A 1.19(4)
O64A C64A 1.22(4)
C61A F63A 1.22(3)
C61A F62A 1.33(4)
C61A F61A 1.34(4)
C61A C62A 1.60(4)
C62A C63A 1.38(4)
C63A C64A 1.39(4)
C63A H63A 0.9500
C64A C65A 1.59(4)
C65A F65A 1.29(4)
C65A F64A 1.32(4)
C65A F66A 1.32(4)
O72 C72 1.24(2)
O74 C74 1.23(2)
C71 F73 1.31(2)
C71 F72 1.32(2)
C71 F71 1.33(2)
C71 C72 1.55(2)
C72 C73 1.39(2)
C73 C74 1.41(2)
C73 H73 0.9500
C74 C75 1.58(2)
C75 F75 1.28(2)
C75 F76 1.29(2)
C75 F74 1.31(2)
O72A C72A 1.30(4)
O74A C74A 1.18(3)
C71A F72A 1.24(4)
C71A F71A 1.25(4)
C71A F73A 1.35(5)
C71A C72A 1.55(4)
C72A C73A 1.36(4)
C73A C74A 1.39(3)
C73A H73A 0.9500
C74A C75A 1.61(4)
C75A F74A 1.26(3)
C75A F75A 1.35(4)
C75A F76A 1.37(4)
N81 C81 1.151(19)
C81 C82 1.46(2)
C82 H82A 0.9800
C82 H82B 0.9800
C82 H82C 0.9800
N83 C83 1.13(2)
C83 C84 1.48(3)
C84 H84A 0.9800
C84 H84B 0.9800
C84 H84C 0.9800
N85 C85 1.14(3)
C85 C86 1.44(4)
C86 H86A 0.9800
C86 H86B 0.9800
C86 H86C 0.9800
N87 C87 1.12(2)
C87 C88 1.45(3)
C88 H88A 0.9800
C88 H88B 0.9800
C88 H88C 0.9800
N89 C89 1.10(3)
C89 C90 1.38(4)
C90 H90A 0.9800
C90 H90B 0.9800
C90 H90C 0.9800
N91 C91 1.11(3)
C91 C92 1.38(3)
C92 H92A 0.9800
C92 H92B 0.9800
C92 H92C 0.9800
N93 C93 1.18(3)
C93 C94 1.47(3)
C94 H94A 0.9800
C94 H94B 0.9800
C94 H94C 0.9800
